data_7110074
loop_
_publ_author_name
'Xiaoqiang Tong'
'Wenfu Yan'
'Jihong Yu'
'Ruren Xu'

_publ_section_title
;
 A chiral open-framework fluoroaluminophosphate with enantiomeric excess
 in the bulk product
;
_journal_name_full Chem.Commun.
_journal_page_first 11287
_journal_paper_doi 10.1039/c3cc47241h
_journal_volume 49
_journal_year 2013
_chemical_absolute_configuration ad
_chemical_formula_sum 'C4 H22 Al6 F6 N3 O18 P3'
_chemical_formula_weight 769.04
_chemical_name_common AlPO-JU89-2
_chemical_name_systematic
; 
 ? 
;
_space_group_IT_number 152
_symmetry_cell_setting trigonal
_symmetry_space_group_name_Hall 'P 31 2"'
_symmetry_space_group_name_H-M 'P 31 2 1'
_atom_sites_solution_hydrogens geom
_atom_sites_solution_primary direct
_atom_sites_solution_secondary difmap
_audit_creation_method SHELXL-97
_cell_angle_alpha 90.00
_cell_angle_beta 90.00
_cell_angle_gamma 120.00
_cell_formula_units_Z 1
_cell_length_a 9.3421(14)
_cell_length_b 9.3421(14)
_cell_length_c 6.996(2)
_cell_measurement_temperature 296(2)
_cell_volume 528.77(19)
_computing_cell_refinement 'Bruker SMART'
_computing_data_collection 'Bruker SMART'
_computing_data_reduction 'Bruker SAINT'
_computing_molecular_graphics 'Bruker SHELXTL'
_computing_publication_material 'Bruker SHELXTL'
_computing_structure_refinement 'SHELXL-97 (Sheldrick, 1997)'
_computing_structure_solution 'SHELXS-97 (Sheldrick, 1990)'
_diffrn_ambient_temperature 296(2)
_diffrn_detector_area_resol_mean 5.0cm
_diffrn_measured_fraction_theta_full 1.000
_diffrn_measured_fraction_theta_max 1.000
_diffrn_measurement_device_type 'CCD area detector'
_diffrn_measurement_method 'phi and omega scans'
_diffrn_radiation_monochromator graphite
_diffrn_radiation_source 'fine-focus sealed tube'
_diffrn_radiation_type MoK\a
_diffrn_radiation_wavelength 0.71073
_diffrn_reflns_av_R_equivalents 0.0461
_diffrn_reflns_av_sigmaI/netI 0.0406
_diffrn_reflns_limit_h_max 10
_diffrn_reflns_limit_h_min -12
_diffrn_reflns_limit_k_max 12
_diffrn_reflns_limit_k_min -11
_diffrn_reflns_limit_l_max 8
_diffrn_reflns_limit_l_min -9
_diffrn_reflns_number 3881
_diffrn_reflns_theta_full 28.31
_diffrn_reflns_theta_max 28.31
_diffrn_reflns_theta_min 2.52
_diffrn_standards_decay_% none
_diffrn_standards_interval_count none
_diffrn_standards_interval_time none
_diffrn_standards_number none
_exptl_absorpt_coefficient_mu 0.684
_exptl_absorpt_correction_T_max 0.940
_exptl_absorpt_correction_T_min 0.929
_exptl_absorpt_correction_type multi-scan
_exptl_absorpt_process_details sadabs
_exptl_crystal_colour Colorless
_exptl_crystal_density_diffrn 2.415
_exptl_crystal_density_method 'not measured'
_exptl_crystal_description Prism
_exptl_crystal_F_000 388
_exptl_crystal_size_max 0.26
_exptl_crystal_size_mid 0.09
_exptl_crystal_size_min 0.09
_refine_diff_density_max 0.702
_refine_diff_density_min -0.302
_refine_diff_density_rms 0.101
_refine_ls_abs_structure_details 'Flack H D (1983), Acta Cryst. A39, 876-881. 67 Friedel pairs'
_refine_ls_abs_structure_Flack 0.19(24)
_refine_ls_extinction_method none
_refine_ls_goodness_of_fit_ref 1.019
_refine_ls_hydrogen_treatment mixed
_refine_ls_matrix_type full
_refine_ls_number_parameters 69
_refine_ls_number_reflns 892
_refine_ls_number_restraints 0
_refine_ls_restrained_S_all 1.019
_refine_ls_R_factor_all 0.0386
_refine_ls_R_factor_gt 0.0340
_refine_ls_shift/su_max 0.000
_refine_ls_shift/su_mean 0.000
_refine_ls_structure_factor_coef Fsqd
_refine_ls_weighting_details 'calc w=1/[\s^2^(Fo^2^)+(0.0637P)^2^+0.0000P] where P=(Fo^2^+2Fc^2^)/3'
_refine_ls_weighting_scheme calc
_refine_ls_wR_factor_gt 0.0904
_refine_ls_wR_factor_ref 0.0942
_reflns_number_gt 820
_reflns_number_total 892
_reflns_threshold_expression >2sigma(I)
_cod_data_source_file c3cc47241h.txt
_cod_data_source_block 2
_cod_original_cell_volume 528.8(2)
_cod_original_sg_symbol_H-M P3(1)21
_cod_database_code 7110074

loop_
_symmetry_equiv_pos_as_xyz
'x, y, z'
'-y, x-y, z+1/3'
'-x+y, -x, z+2/3'
'y, x, -z'
'x-y, -y, -z+2/3'
'-x, -x+y, -z+1/3'

loop_
_atom_site_label
_atom_site_type_symbol
_atom_site_fract_x
_atom_site_fract_y
_atom_site_fract_z
_atom_site_U_iso_or_equiv
_atom_site_adp_type
_atom_site_occupancy
_atom_site_symmetry_multiplicity
_atom_site_calc_flag
_atom_site_refinement_flags
Al1 Al 0.47892(12) 0.83800(11) 0.94364(12) 0.0091(2) Uani 1 1 d .
P1 P 0.55059(12) 0.55059(12) 1.0000 0.0084(2) Uani 1 2 d S
F1 F 0.6818(3) 1.0000 0.8333 0.0135(6) Uani 1 2 d S
F2 F 0.4317(3) 1.0000 0.8333 0.0156(6) Uani 1 2 d S
O1 O 0.5734(3) 0.7216(3) 1.0409(3) 0.0138(5) Uani 1 1 d .
O2 O 0.5325(3) 0.9670(3) 1.1635(3) 0.0125(5) Uani 1 1 d .
O3 O 0.2701(3) 0.6986(3) 1.0404(3) 0.0122(5) Uani 1 1 d .
H1 H 0.204(5) 0.652(5) 0.968(5) 0.015 Uiso 1 1 d .
N N 0.102(3) 1.0000 0.8333 0.38(2) Uani 1 2 d S
C C 0.0965(12) 0.8725(12) 0.7110(12) 0.058(3) Uani 0.67 1 d P

loop_
_atom_site_aniso_label
_atom_site_aniso_U_11
_atom_site_aniso_U_22
_atom_site_aniso_U_33
_atom_site_aniso_U_23
_atom_site_aniso_U_13
_atom_site_aniso_U_12
Al1 0.0115(5) 0.0083(4) 0.0068(4) -0.0004(3) 0.0006(3) 0.0044(4)
P1 0.0110(4) 0.0110(4) 0.0058(4) -0.00004(19) 0.00004(19) 0.0075(5)
F1 0.0153(10) 0.0121(13) 0.0121(13) 0.0019(10) 0.0009(5) 0.0061(7)
F2 0.0160(10) 0.0157(14) 0.0150(12) 0.0001(11) 0.0000(5) 0.0079(7)
O1 0.0191(12) 0.0116(11) 0.0138(10) -0.0032(9) -0.0060(9) 0.0100(10)
O2 0.0137(11) 0.0120(11) 0.0095(9) -0.0011(7) 0.0019(8) 0.0047(10)
O3 0.0082(10) 0.0160(12) 0.0075(9) -0.0008(8) -0.0019(8) 0.0024(9)
N 0.25(2) 0.35(4) 0.57(6) 0.21(4) 0.10(2) 0.173(19)
C 0.042(5) 0.057(6) 0.045(5) -0.008(4) 0.004(3) 0.002(4)

loop_
_atom_type_symbol
_atom_type_description
_atom_type_scat_dispersion_real
_atom_type_scat_dispersion_imag
_atom_type_scat_source
C C 0.0033 0.0016 'International Tables Vol C Tables 4.2.6.8 and 6.1.1.4'
H H 0.0000 0.0000 'International Tables Vol C Tables 4.2.6.8 and 6.1.1.4'
N N 0.0061 0.0033 'International Tables Vol C Tables 4.2.6.8 and 6.1.1.4'
O O 0.0106 0.0060 'International Tables Vol C Tables 4.2.6.8 and 6.1.1.4'
F F 0.0171 0.0103 'International Tables Vol C Tables 4.2.6.8 and 6.1.1.4'
Al Al 0.0645 0.0514 'International Tables Vol C Tables 4.2.6.8 and 6.1.1.4'
P P 0.1023 0.0942 'International Tables Vol C Tables 4.2.6.8 and 6.1.1.4'

loop_
_geom_angle_atom_site_label_1
_geom_angle_atom_site_label_2
_geom_angle_atom_site_label_3
_geom_angle
_geom_angle_site_symmetry_1
_geom_angle_site_symmetry_3
O1 Al1 O3 95.57(11) . .
O1 Al1 O2 91.36(10) . .
O3 Al1 O2 90.05(11) . .
O1 Al1 O3 94.22(11) . 3_564
O3 Al1 O3 92.94(10) . 3_564
O2 Al1 O3 173.38(11) . 3_564
O1 Al1 F1 92.24(11) . .
O3 Al1 F1 172.15(12) . .
O2 Al1 F1 88.95(8) . .
O3 Al1 F1 87.28(8) 3_564 .
O1 Al1 F2 166.84(11) . .
O3 Al1 F2 97.13(11) . .
O2 Al1 F2 85.19(8) . .
O3 Al1 F2 88.58(8) 3_564 .
F1 Al1 F2 75.04(10) . .
O1 P1 O1 107.4(2) 4_557 .
O1 P1 O2 110.57(12) 4_557 3_564
O1 P1 O2 111.57(11) . 3_564
O1 P1 O2 111.57(11) 4_557 6_657
O1 P1 O2 110.57(12) . 6_657
O2 P1 O2 105.20(18) 3_564 6_657
Al1 F1 Al1 106.38(15) 5_676 .
Al1 F2 Al1 103.55(14) 5_676 .
P1 O1 Al1 133.72(15) . .
P1 O2 Al1 140.48(14) 2_665 .
Al1 O3 Al1 138.92(13) . 2_665
Al1 O3 H1 116(3) . .
Al1 O3 H1 105(3) 2_665 .
C N C 136(2) . 5_676
N C C 104.3(12) . 6_556

loop_
_geom_bond_atom_site_label_1
_geom_bond_atom_site_label_2
_geom_bond_distance
_geom_bond_site_symmetry_2
Al1 O1 1.840(2) .
Al1 O3 1.849(2) .
Al1 O2 1.861(2) .
Al1 O3 1.872(2) 3_564
Al1 F1 1.900(2) .
Al1 F2 1.9361(19) .
P1 O1 1.529(2) 4_557
P1 O1 1.529(2) .
P1 O2 1.533(2) 3_564
P1 O2 1.533(2) 6_657
F1 Al1 1.900(2) 5_676
F2 Al1 1.9361(19) 5_676
O2 P1 1.533(2) 2_665
O3 Al1 1.872(2) 2_665
O3 H1 0.75(4) .
N C 1.446(13) .
N C 1.446(13) 5_676
C C 1.68(2) 6_556
